data_4027063
loop_
_publ_author_name
'Ping Yin'
'Nan Liu'
'Yu-Xing Deng'
'Yue Chen'
'Yong Deng'
'Ling He'

_publ_section_title
;
 Synthesis of 2,4-Diaminoquinazolines and Tricyclic Quinazolines by
 Cascade Reductive Cyclization of Methyl N-Cyano-2-nitrobenzimidates
;
_journal_name_full 'Journal of Organic Chemistry'
_journal_page_first 2649
_journal_page_last 2658
_journal_paper_doi 10.1021/jo2023697
_journal_volume 77
_journal_year 2012
_chemical_formula_moiety 'C11 H11 Cl N4, C H4 O'
_chemical_formula_sum 'C12 H16 Cl N4 O'
_chemical_formula_weight 267.74
_space_group_IT_number 14
_symmetry_cell_setting monoclinic
_symmetry_space_group_name_Hall '-P 2yn'
_symmetry_space_group_name_H-M 'P 1 21/n 1'
_atom_sites_solution_hydrogens geom
_atom_sites_solution_primary direct
_atom_sites_solution_secondary difmap
_audit_creation_method SHELXL-97
_cell_angle_alpha 90.00
_cell_angle_beta 110.580(4)
_cell_angle_gamma 90.00
_cell_formula_units_Z 4
_cell_length_a 10.4119(4)
_cell_length_b 12.2748(4)
_cell_length_c 10.7295(4)
_cell_measurement_reflns_used 2082
_cell_measurement_temperature 293(2)
_cell_measurement_theta_max 29.2092
_cell_measurement_theta_min 3.3127
_cell_volume 1283.76(9)
_computing_cell_refinement
;
CrysAlisPro, Oxford Diffraction Ltd.,
Version 1.171.34.40 (release 27-08-2010 CrysAlis171 .NET)
(compiled Aug 27 2010,11:50:40)
;
_computing_data_collection
;
CrysAlisPro, Oxford Diffraction Ltd.,
Version 1.171.34.40 (release 27-08-2010 CrysAlis171 .NET)
(compiled Aug 27 2010,11:50:40)
;
_computing_data_reduction
;
CrysAlisPro, Oxford Diffraction Ltd.,
Version 1.171.34.40 (release 27-08-2010 CrysAlis171 .NET)
(compiled Aug 27 2010,11:50:40)
;
_computing_molecular_graphics
;
OLEX2: a complete structure solution, refinement and analysis program. 
Dolomanov et al., J. Appl. Cryst. (2009). 42, 339-341
;
_computing_publication_material
;
OLEX2: a complete structure solution, refinement and analysis program. 
Dolomanov et al., J. Appl. Cryst. (2009). 42, 339-341
;
_computing_structure_refinement 'SHELXL-97 (Sheldrick, 1997)'
_computing_structure_solution 'A short history of SHELX (Sheldrick, 2007)'
_diffrn_ambient_temperature 293.0
_diffrn_detector_area_resol_mean 16.0874
_diffrn_measured_fraction_theta_full 0.998
_diffrn_measured_fraction_theta_max 0.998
_diffrn_measurement_details
;
1 omega  -65.00  -39.00   1.0000    5.0000
omega____ theta____ kappa____ phi______ frames
-      -16.8924  179.0000 -180.0000 26

2 omega  -48.00   10.00   1.0000    5.0000
omega____ theta____ kappa____ phi______ frames
-       20.0174  -62.0000   54.0000 58

3 omega   -5.00   86.00   1.0000    5.0000
omega____ theta____ kappa____ phi______ frames
-       20.0174   38.0000 -180.0000 91

4 omega   34.00   83.00   1.0000    5.0000
omega____ theta____ kappa____ phi______ frames
-       20.0174  179.0000  -30.0000 49
;
_diffrn_measurement_device_type 'Xcalibur, Eos'
_diffrn_measurement_method '\w scans'
_diffrn_orient_matrix_UB_11 -0.0373197
_diffrn_orient_matrix_UB_12 -0.0231304
_diffrn_orient_matrix_UB_13 -0.0629128
_diffrn_orient_matrix_UB_21 0.0559539
_diffrn_orient_matrix_UB_22 -0.0350925
_diffrn_orient_matrix_UB_23 0.0058931
_diffrn_orient_matrix_UB_31 -0.0277559
_diffrn_orient_matrix_UB_32 -0.0396919
_diffrn_orient_matrix_UB_33 0.03146
_diffrn_radiation_monochromator graphite
_diffrn_radiation_source 'fine-focus sealed tube'
_diffrn_radiation_type 'Mo K\a'
_diffrn_radiation_wavelength 0.7107
_diffrn_reflns_av_R_equivalents 0.0167
_diffrn_reflns_av_sigmaI/netI 0.0310
_diffrn_reflns_limit_h_max 10
_diffrn_reflns_limit_h_min -13
_diffrn_reflns_limit_k_max 14
_diffrn_reflns_limit_k_min -15
_diffrn_reflns_limit_l_max 13
_diffrn_reflns_limit_l_min -13
_diffrn_reflns_number 5362
_diffrn_reflns_theta_full 26.36
_diffrn_reflns_theta_max 26.36
_diffrn_reflns_theta_min 3.32
_exptl_absorpt_coefficient_mu 0.292
_exptl_absorpt_correction_T_max 1.0
_exptl_absorpt_correction_T_min 0.98863
_exptl_absorpt_correction_type multi-scan
_exptl_absorpt_process_details
;
CrysAlisPro, Oxford Diffraction Ltd.,
Version 1.171.34.40 (release 27-08-2010 CrysAlis171 .NET)
(compiled Aug 27 2010,11:50:40)
empirical absorption correction using spherical harmonics,
implemented in SCALE3 ABSPACK scaling algorithm.
;
_exptl_crystal_colour colorless
_exptl_crystal_density_diffrn 1.385
_exptl_crystal_description block
_exptl_crystal_F_000 564
_exptl_crystal_size_max 0.42
_exptl_crystal_size_mid 0.35
_exptl_crystal_size_min 0.25
_refine_diff_density_max 0.168
_refine_diff_density_min -0.233
_refine_diff_density_rms 0.041
_refine_ls_extinction_method none
_refine_ls_goodness_of_fit_ref 1.043
_refine_ls_hydrogen_treatment mixed
_refine_ls_matrix_type full
_refine_ls_number_parameters 181
_refine_ls_number_reflns 2622
_refine_ls_number_restraints 5
_refine_ls_restrained_S_all 1.042
_refine_ls_R_factor_all 0.0639
_refine_ls_R_factor_gt 0.0433
_refine_ls_shift/su_max 0.000
_refine_ls_shift/su_mean 0.000
_refine_ls_structure_factor_coef Fsqd
_refine_ls_weighting_details
;
calc w=1/[\s^2^(Fo^2^)+(0.0419P)^2^+0.3114P] where P=(Fo^2^+2Fc^2^)/3
;
_refine_ls_weighting_scheme calc
_refine_ls_wR_factor_gt 0.0955
_refine_ls_wR_factor_ref 0.1084
_reflns_number_gt 1922
_reflns_number_total 2622
_reflns_threshold_expression >2sigma(I)
_cod_data_source_file jo2023697_si_001.cif
_cod_data_source_block 110326_S1_YP
_cod_original_cell_volume 1283.76(8)
_cod_database_code 4027063

loop_
_space_group_symop_id
_space_group_symop_operation_xyz
1 'x, y, z'
2 '-x+1/2, y+1/2, -z+1/2'
3 '-x, -y, -z'
4 'x-1/2, -y-1/2, z-1/2'

loop_
_atom_site_label
_atom_site_type_symbol
_atom_site_fract_x
_atom_site_fract_y
_atom_site_fract_z
_atom_site_U_iso_or_equiv
_atom_site_adp_type
_atom_site_occupancy
_atom_site_symmetry_multiplicity
_atom_site_calc_flag
_atom_site_refinement_flags
_atom_site_disorder_assembly
_atom_site_disorder_group
Cl1 Cl 0.19270(6) 0.02853(5) 0.04393(6) 0.0651(2) Uani 1 1 d . . .
O1 O 0.38752(15) -0.31746(17) 0.11897(16) 0.0722(5) Uani 1 1 d . . .
H1 H 0.4209 -0.2996 0.0633 0.108 Uiso 1 1 calc R . .
N1 N 0.45408(16) -0.03925(14) -0.35595(15) 0.0436(4) Uani 1 1 d . . .
N2 N 0.56092(15) -0.20161(13) -0.24759(15) 0.0410(4) Uani 1 1 d D . .
N3 N 0.5968(2) -0.13355(17) -0.43587(18) 0.0588(5) Uani 1 1 d D . .
N4 N 0.51725(17) -0.26974(15) -0.05913(17) 0.0517(5) Uani 1 1 d . . .
C1 C 0.27149(19) 0.00616(17) -0.07297(19) 0.0435(5) Uani 1 1 d . . .
C2 C 0.2490(2) 0.08036(18) -0.1762(2) 0.0496(5) Uani 1 1 d . . .
H2 H 0.1943 0.1413 -0.1816 0.060 Uiso 1 1 calc R . .
C3 C 0.3082(2) 0.06274(17) -0.2698(2) 0.0493(5) Uani 1 1 d . . .
H3 H 0.2925 0.1117 -0.3398 0.059 Uiso 1 1 calc R . .
C4 C 0.39244(18) -0.02826(16) -0.26174(18) 0.0381(4) Uani 1 1 d . A .
C5 C 0.41328(17) -0.10230(15) -0.15746(17) 0.0351(4) Uani 1 1 d . . .
C6 C 0.35208(18) -0.08397(16) -0.06233(18) 0.0404(4) Uani 1 1 d . A .
H6 H 0.3660 -0.1326 0.0076 0.048 Uiso 1 1 calc R . .
C7 C 0.50072(17) -0.19759(16) -0.14976(17) 0.0374(4) Uani 1 1 d . A .
C8 C 0.53624(19) -0.12207(16) -0.34438(18) 0.0406(4) Uani 1 1 d D A .
C9 C 0.645(2) -0.2988(14) -0.251(2) 0.0615(17) Uani 0.530(4) 1 d PD A 1
H9A H 0.5881 -0.3533 -0.3100 0.074 Uiso 0.530(4) 1 calc PR A 1
H9B H 0.7171 -0.2782 -0.2839 0.074 Uiso 0.530(4) 1 calc PR A 1
C10 C 0.7067(6) -0.3448(5) -0.1161(6) 0.0626(11) Uani 0.530(4) 1 d P A 1
H10A H 0.7718 -0.2933 -0.0591 0.075 Uiso 0.530(4) 1 calc PR A 1
H10B H 0.7558 -0.4112 -0.1198 0.075 Uiso 0.530(4) 1 calc PR A 1
C11 C 0.599(3) -0.369(3) -0.060(3) 0.069(3) Uani 0.530(4) 1 d P A 1
H11B H 0.6411 -0.3959 0.0300 0.082 Uiso 0.530(4) 1 calc PR A 1
H11A H 0.5389 -0.4250 -0.1129 0.082 Uiso 0.530(4) 1 calc PR A 1
C12 C 0.4899(3) -0.3235(3) 0.2428(3) 0.0890(9) Uani 1 1 d . . .
H12C H 0.5769 -0.3334 0.2321 0.133 Uiso 1 1 calc R . .
H12B H 0.4724 -0.3840 0.2912 0.133 Uiso 1 1 calc R . .
H12A H 0.4914 -0.2574 0.2910 0.133 Uiso 1 1 calc R . .
C11A C 0.618(3) -0.355(3) -0.042(3) 0.069(3) Uani 0.470(4) 1 d P A 2
H11C H 0.5905 -0.4182 -0.0023 0.082 Uiso 0.470(4) 1 calc PR A 2
H11D H 0.7056 -0.3302 0.0200 0.082 Uiso 0.470(4) 1 calc PR A 2
C9A C 0.660(2) -0.2874(15) -0.241(3) 0.0615(17) Uani 0.470(4) 1 d P A 2
H9AA H 0.7523 -0.2605 -0.1929 0.074 Uiso 0.470(4) 1 calc PR A 2
H9AB H 0.6549 -0.3069 -0.3299 0.074 Uiso 0.470(4) 1 calc PR A 2
C10A C 0.6338(7) -0.3882(5) -0.1700(6) 0.0626(11) Uani 0.470(4) 1 d P A 2
H10C H 0.5511 -0.4245 -0.2266 0.075 Uiso 0.470(4) 1 calc PR A 2
H10D H 0.7098 -0.4387 -0.1522 0.075 Uiso 0.470(4) 1 calc PR A 2
H3B H 0.6756(17) -0.1631(19) -0.412(2) 0.075 Uiso 1 1 d D . .
H3A H 0.581(2) -0.0811(17) -0.4939(19) 0.075 Uiso 1 1 d D . .

loop_
_atom_site_aniso_label
_atom_site_aniso_U_11
_atom_site_aniso_U_22
_atom_site_aniso_U_33
_atom_site_aniso_U_23
_atom_site_aniso_U_13
_atom_site_aniso_U_12
Cl1 0.0729(4) 0.0672(4) 0.0723(4) -0.0082(3) 0.0467(3) 0.0019(3)
O1 0.0588(9) 0.0972(14) 0.0691(11) 0.0214(10) 0.0330(8) -0.0009(9)
N1 0.0497(9) 0.0452(10) 0.0391(9) 0.0081(8) 0.0195(7) 0.0055(8)
N2 0.0458(9) 0.0392(9) 0.0425(9) 0.0057(7) 0.0212(7) 0.0054(7)
N3 0.0720(12) 0.0621(13) 0.0559(11) 0.0180(10) 0.0394(10) 0.0204(10)
N4 0.0613(10) 0.0482(11) 0.0522(10) 0.0155(9) 0.0281(9) 0.0141(9)
C1 0.0413(10) 0.0456(12) 0.0464(11) -0.0081(9) 0.0191(9) -0.0057(9)
C2 0.0475(11) 0.0437(12) 0.0594(13) -0.0009(10) 0.0209(10) 0.0078(9)
C3 0.0545(12) 0.0452(12) 0.0494(12) 0.0102(10) 0.0197(10) 0.0092(10)
C4 0.0368(9) 0.0399(11) 0.0360(9) -0.0005(8) 0.0108(8) 0.0002(8)
C5 0.0341(9) 0.0355(10) 0.0336(9) -0.0005(8) 0.0093(7) -0.0030(8)
C6 0.0409(10) 0.0424(11) 0.0378(10) 0.0010(8) 0.0137(8) -0.0040(9)
C7 0.0367(9) 0.0394(11) 0.0361(9) -0.0002(8) 0.0127(8) -0.0014(8)
C8 0.0443(10) 0.0419(11) 0.0370(10) 0.0024(8) 0.0161(8) -0.0003(9)
C9 0.075(3) 0.050(3) 0.075(4) 0.015(2) 0.047(3) 0.021(3)
C10 0.064(3) 0.052(3) 0.076(3) 0.015(2) 0.030(2) 0.0187(19)
C11 0.089(6) 0.060(7) 0.069(7) 0.028(4) 0.043(5) 0.031(4)
C12 0.0831(18) 0.117(3) 0.0689(18) 0.0209(18) 0.0296(16) -0.0024(18)
C11A 0.089(6) 0.060(7) 0.069(7) 0.028(4) 0.043(5) 0.031(4)
C9A 0.075(3) 0.050(3) 0.075(4) 0.015(2) 0.047(3) 0.021(3)
C10A 0.064(3) 0.052(3) 0.076(3) 0.015(2) 0.030(2) 0.0187(19)

loop_
_atom_type_symbol
_atom_type_description
_atom_type_scat_dispersion_real
_atom_type_scat_dispersion_imag
_atom_type_scat_source
C C 0.0033 0.0016 'International Tables Vol C Tables 4.2.6.8 and 6.1.1.4'
H H 0.0000 0.0000 'International Tables Vol C Tables 4.2.6.8 and 6.1.1.4'
Cl Cl 0.1484 0.1585 'International Tables Vol C Tables 4.2.6.8 and 6.1.1.4'
N N 0.0061 0.0033 'International Tables Vol C Tables 4.2.6.8 and 6.1.1.4'
O O 0.0106 0.0060 'International Tables Vol C Tables 4.2.6.8 and 6.1.1.4'

loop_
_geom_angle_atom_site_label_1
_geom_angle_atom_site_label_2
_geom_angle_atom_site_label_3
_geom_angle
O1 C12 H12C 109.5
O1 C12 H12B 109.5
O1 C12 H12A 109.5
N1 C4 C3 118.24(17)
N1 C4 C5 122.75(17)
N1 C8 N2 124.32(16)
N1 C8 N3 118.08(18)
N2 C7 C5 114.74(15)
N2 C9 H9A 109.6
N2 C9 H9B 109.6
N2 C9A H9AA 109.4
N2 C9A H9AB 109.4
N2 C9A C10A 111.2(17)
N3 C8 N2 117.54(17)
N4 C7 N2 124.65(17)
N4 C7 C5 120.61(16)
N4 C11 H11B 109.4
N4 C11 H11A 109.4
N4 C11A H11C 109.1
N4 C11A H11D 109.1
N4 C11A C10A 113(2)
C1 C2 H2 120.4
C1 C6 C5 119.50(18)
C1 C6 H6 120.2
C2 C1 Cl1 118.68(15)
C2 C3 H3 119.6
C2 C3 C4 120.87(19)
C3 C2 C1 119.27(19)
C3 C2 H2 120.4
C4 C3 H3 119.6
C4 C5 C6 119.81(17)
C4 C5 C7 118.83(15)
C5 C4 C3 119.00(17)
C5 C6 H6 120.2
C6 C1 Cl1 119.77(16)
C6 C1 C2 121.54(18)
C6 C5 C7 121.35(16)
C7 N2 C9 117.8(10)
C7 N2 C9A 118.9(12)
C7 N4 C11 118.9(12)
C7 N4 C11A 119.9(14)
C8 N1 C4 117.62(16)
C8 N2 C7 121.64(15)
C8 N2 C9 120.4(10)
C8 N2 C9A 119.3(12)
C8 N3 H3B 118.6(15)
C8 N3 H3A 115.4(14)
C9 C10 H10A 109.6
C9 C10 H10B 109.6
C9 C10 C11 110.2(15)
H9A C9 H9B 108.2
C10 C9 N2 110.1(13)
C10 C9 H9A 109.6
C10 C9 H9B 109.6
C10 C11 N4 111(2)
C10 C11 H11B 109.4
C10 C11 H11A 109.4
H10A C10 H10B 108.1
C11 C10 H10A 109.6
C11 C10 H10B 109.6
H11B C11 H11A 108.0
C12 O1 H1 109.5
H12C C12 H12B 109.5
H12C C12 H12A 109.5
H12B C12 H12A 109.5
C11A N4 C11 11(2)
C11A C10A C9A 109.5(16)
C11A C10A H10C 109.8
C11A C10A H10D 109.8
H11C C11A H11D 107.8
C9A N2 C9 8.1(18)
C9A C10A H10C 109.8
C9A C10A H10D 109.8
H9AA C9A H9AB 108.0
C10A C11A H11C 109.1
C10A C11A H11D 109.1
C10A C9A H9AA 109.4
C10A C9A H9AB 109.4
H10C C10A H10D 108.2
H3B N3 H3A 116(2)

loop_
_geom_bond_atom_site_label_1
_geom_bond_atom_site_label_2
_geom_bond_distance
Cl1 C1 1.7450(19)
O1 H1 0.8200
O1 C12 1.382(3)
N1 C4 1.381(2)
N1 C8 1.306(2)
N2 C7 1.400(2)
N2 C8 1.382(2)
N2 C9 1.488(10)
N2 C9A 1.461(12)
N3 C8 1.348(2)
N3 H3B 0.850(14)
N3 H3A 0.870(15)
N4 C7 1.281(2)
N4 C11 1.49(3)
N4 C11A 1.45(4)
C1 C2 1.389(3)
C1 C6 1.369(3)
C2 H2 0.9300
C2 C3 1.368(3)
C3 H3 0.9300
C3 C4 1.404(3)
C4 C5 1.398(3)
C5 C6 1.398(2)
C5 C7 1.467(3)
C6 H6 0.9300
C9 H9A 0.9700
C9 H9B 0.9700
C9 C10 1.47(2)
C10 H10A 0.9700
C10 H10B 0.9700
C10 C11 1.48(3)
C11 H11B 0.9700
C11 H11A 0.9700
C12 H12C 0.9600
C12 H12B 0.9600
C12 H12A 0.9600
C11A H11C 0.9700
C11A H11D 0.9700
C11A C10A 1.50(4)
C9A H9AA 0.9700
C9A H9AB 0.9700
C9A C10A 1.53(3)
C10A H10C 0.9700
C10A H10D 0.9700

loop_
_geom_hbond_atom_site_label_D
_geom_hbond_atom_site_label_H
_geom_hbond_atom_site_label_A
_geom_hbond_distance_DH
_geom_hbond_distance_HA
_geom_hbond_distance_DA
_geom_hbond_angle_DHA
_geom_hbond_site_symmetry_A
O1 H1 N4 0.82 1.95 2.763(2) 173.2 .
N3 H3B O1 0.850(14) 2.125(15) 2.935(2) 159(2) 4_655
N3 H3A N1 0.870(15) 2.120(15) 2.989(2) 176(2) 3_654
